data_7705212
loop_
_publ_author_name
'Du, Yi'
'Yang, Huayong'
'Liu, Ruijuan'
'Shao, Caiyun'
'Yang, Lirong'

_publ_section_title
;
 A multi-responsive chemosensor for highly sensitive and selective
 detection of Fe<sup>3+</sup>, Cu<sup>2+</sup>,
 Cr<sub>2</sub>O<sub>7</sub><sup>2-</sup> and nitrobenzene based on a
 luminescent lanthanide metal-organic framework.
;
_journal_issue 37
_journal_name_full 'Dalton transactions (Cambridge, England : 2003)'
_journal_page_first 13003
_journal_page_last 13016
_journal_paper_doi 10.1039/d0dt02120b
_journal_volume 49
_journal_year 2020
_chemical_formula_moiety 'C16 H10 Nd O11, C9 H8 N2'
_chemical_formula_sum 'C25 H18 N2 Nd O11'
_chemical_formula_weight 666.65
_space_group_crystal_system monoclinic
_space_group_IT_number 14
_space_group_name_Hall '-P 2ybc'
_space_group_name_H-M_alt 'P 1 21/c 1'
_atom_sites_solution_hydrogens mixed
_atom_sites_solution_primary dual
_audit_creation_date 2020-08-14
_audit_creation_method
;
Olex2 1.2
(compiled 2018.05.29 svn.r3508 for OlexSys, GUI svn.r5506)
;
_audit_update_record
;
2020-08-14 deposited with the CCDC.	2020-08-19 downloaded from the CCDC.
;
_cell_angle_alpha 90
_cell_angle_beta 114.7074(16)
_cell_angle_gamma 90
_cell_formula_units_Z 4
_cell_length_a 16.2535(18)
_cell_length_b 8.5688(9)
_cell_length_c 19.213(2)
_cell_measurement_reflns_used 7174
_cell_measurement_temperature 296(2)
_cell_measurement_theta_max 28.45
_cell_measurement_theta_min 2.65
_cell_volume 2430.9(5)
_computing_cell_refinement 'APEX 2'
_computing_data_collection 'APEX 2 (Bruker, 2009)'
_computing_data_reduction 'SAINT (Bruker, 2009)'
_computing_molecular_graphics 'Olex2 (Dolomanov et al., 2009)'
_computing_publication_material 'Olex2 (Dolomanov et al., 2009)'
_computing_structure_refinement 'ShelXL (Sheldrick, 2015)'
_computing_structure_solution 'ShelXT (Sheldrick, 2015)'
_diffrn_ambient_temperature 296.15
_diffrn_measured_fraction_theta_full 0.997
_diffrn_measured_fraction_theta_max 0.975
_diffrn_measurement_device_type 'Bruker Smart APEX II CCD area detector'
_diffrn_measurement_method '\f and \w scans'
_diffrn_radiation_type MoK\a
_diffrn_radiation_wavelength 0.71073
_diffrn_reflns_av_R_equivalents 0.0357
_diffrn_reflns_av_unetI/netI 0.0458
_diffrn_reflns_Laue_measured_fraction_full 0.997
_diffrn_reflns_Laue_measured_fraction_max 0.975
_diffrn_reflns_limit_h_max 21
_diffrn_reflns_limit_h_min -21
_diffrn_reflns_limit_k_max 11
_diffrn_reflns_limit_k_min -11
_diffrn_reflns_limit_l_max 25
_diffrn_reflns_limit_l_min -16
_diffrn_reflns_number 15058
_diffrn_reflns_point_group_measured_fraction_full 0.997
_diffrn_reflns_point_group_measured_fraction_max 0.975
_diffrn_reflns_theta_full 25.242
_diffrn_reflns_theta_max 28.445
_diffrn_reflns_theta_min 2.158
_diffrn_standards_number 0
_exptl_absorpt_coefficient_mu 2.204
_exptl_absorpt_correction_T_max 0.7457
_exptl_absorpt_correction_T_min 0.5637
_exptl_absorpt_correction_type multi-scan
_exptl_absorpt_process_details
'SADABS-2016/2 (Bruker,2016/2) was used for absorption correction. wR2(int) was 0.0997 before and 0.0525 after correction. The Ratio of minimum to maximum transmission is 0.7559. The \l/2 correction factor is Not present.'
_exptl_crystal_colour colourless
_exptl_crystal_colour_primary colourless
_exptl_crystal_density_diffrn 1.822
_exptl_crystal_description block
_exptl_crystal_F_000 1320
_exptl_crystal_size_max 0.4
_exptl_crystal_size_mid 0.17
_exptl_crystal_size_min 0.06
_refine_diff_density_max 0.662
_refine_diff_density_min -0.538
_refine_diff_density_rms 0.098
_refine_ls_extinction_method none
_refine_ls_goodness_of_fit_ref 1.031
_refine_ls_hydrogen_treatment constr
_refine_ls_matrix_type full
_refine_ls_number_parameters 352
_refine_ls_number_reflns 5981
_refine_ls_number_restraints 0
_refine_ls_restrained_S_all 1.031
_refine_ls_R_factor_all 0.0324
_refine_ls_R_factor_gt 0.0257
_refine_ls_shift/su_max 0.001
_refine_ls_shift/su_mean 0.000
_refine_ls_structure_factor_coef Fsqd
_refine_ls_weighting_details 'w=1/[\s^2^(Fo^2^)+(0.0185P)^2^+0.8579P] where P=(Fo^2^+2Fc^2^)/3'
_refine_ls_weighting_scheme calc
_refine_ls_wR_factor_gt 0.0589
_refine_ls_wR_factor_ref 0.0621
_reflns_Friedel_coverage 0.000
_reflns_number_gt 5179
_reflns_number_total 5981
_reflns_threshold_expression 'I > 2\s(I)'
_cod_data_source_file d0dt02120b2.cif
_cod_data_source_block 10735
_cod_depositor_comments 'Adding full bibliography for 7705210--7705215.cif.'
_cod_database_code 7705212
_shelx_shelxl_version_number 2018/3
_shelx_space_group_comment
;
The symmetry employed for this shelxl refinement is uniquely defined
by the following loop, which should always be used as a source of
symmetry information in preference to the above space-group names.
They are only intended as comments.
;
_shelx_estimated_absorpt_t_max 0.879
_shelx_estimated_absorpt_t_min 0.473
_olex2_refinement_description
;
1. Fixed Uiso
 At 1.2 times of:
  All C(H) groups, All N(H) groups, All O(H,H) groups
2.a Riding coordinates:
 O1W(H1WA,H1WB), O2W(H2WA,H2WB)
2.b Aromatic/amide H refined with riding coordinates:
 C1(H1), C2(H2), C3(H3), C5(H5), C6(H6), C8(H8), C9(H9), C12(H12), C14(H14),
 C15(H15), C20(H20), C21(H21), C22(H22), N1(H1A)
;
_olex2_submission_special_instructions 'No special instructions were received'

loop_
_space_group_symop_operation_xyz
'x, y, z'
'-x, y+1/2, -z+1/2'
'-x, -y, -z'
'x, -y-1/2, z-1/2'

loop_
_atom_site_label
_atom_site_type_symbol
_atom_site_fract_x
_atom_site_fract_y
_atom_site_fract_z
_atom_site_U_iso_or_equiv
_atom_site_adp_type
_atom_site_occupancy
_atom_site_site_symmetry_order
_atom_site_calc_flag
_atom_site_refinement_flags_posn
_atom_site_refinement_flags_adp
_atom_site_refinement_flags_occupancy
_atom_site_disorder_assembly
_atom_site_disorder_group
Nd1 Nd 0.63377(2) 0.58829(2) 0.03666(2) 0.01467(5) Uani 1 1 d . . . . .
C1 C 0.07645(19) 0.9947(4) 0.32579(16) 0.0344(7) Uani 1 1 d . . . . .
H1 H 0.130287 1.039334 0.329481 0.041 Uiso 1 1 calc R . . . .
C2 C -0.03104(19) 0.9062(4) 0.35542(17) 0.0330(7) Uani 1 1 d . . . . .
H2 H -0.063334 0.880085 0.383891 0.040 Uiso 1 1 calc R . . . .
C3 C -0.05773(19) 0.8834(3) 0.27980(16) 0.0296(6) Uani 1 1 d . . . . .
H3 H -0.111794 0.838173 0.246170 0.036 Uiso 1 1 calc R . . . .
C4 C 0.0072(2) 0.9531(4) 0.18575(16) 0.0338(7) Uani 1 1 d . . . . .
C5 C -0.0659(2) 1.0233(5) 0.12876(17) 0.0486(9) Uani 1 1 d . . . . .
H5 H -0.113998 1.058567 0.138696 0.058 Uiso 1 1 calc R . . . .
C6 C -0.0678(2) 1.0414(5) 0.05668(17) 0.0461(9) Uani 1 1 d . . . . .
H6 H -0.117451 1.090129 0.018700 0.055 Uiso 1 1 calc R . . . .
C7 C 0.0014(2) 0.9896(4) 0.03957(16) 0.0407(8) Uani 1 1 d . . . . .
C8 C 0.0752(3) 0.9230(6) 0.0982(2) 0.0843(18) Uani 1 1 d . . . . .
H8 H 0.124036 0.889988 0.088736 0.101 Uiso 1 1 calc R . . . .
C9 C 0.0782(3) 0.9040(6) 0.1715(2) 0.0758(16) Uani 1 1 d . . . . .
H9 H 0.128358 0.858105 0.210180 0.091 Uiso 1 1 calc R . . . .
C10 C 0.30345(16) 0.7640(3) -0.10069(14) 0.0205(5) Uani 1 1 d . . . . .
C11 C 0.33232(16) 0.8323(3) -0.15949(13) 0.0168(5) Uani 1 1 d . . . . .
C12 C 0.27234(17) 0.9326(3) -0.21397(14) 0.0196(5) Uani 1 1 d . . . . .
H12 H 0.214229 0.946453 -0.216893 0.024 Uiso 1 1 calc R . . . .
C13 C 0.29903(16) 1.0120(3) -0.26394(12) 0.0174(5) Uani 1 1 d . . . . .
C14 C 0.38410(17) 0.9900(3) -0.26202(14) 0.0228(5) Uani 1 1 d . . . . .
H14 H 0.401380 1.043286 -0.295933 0.027 Uiso 1 1 calc R . . . .
C15 C 0.44329(18) 0.8877(3) -0.20902(15) 0.0228(5) Uani 1 1 d . . . . .
H15 H 0.500471 0.871538 -0.207766 0.027 Uiso 1 1 calc R . . . .
C16 C 0.41811(16) 0.8076(3) -0.15691(13) 0.0176(5) Uani 1 1 d . . . . .
C17 C 0.48678(16) 0.7039(3) -0.09904(13) 0.0165(5) Uani 1 1 d . . . . .
C18 C 0.67152(17) 0.6634(3) 0.19355(13) 0.0213(5) Uani 1 1 d . . . . .
C19 C 0.69050(17) 0.6414(3) 0.27644(13) 0.0200(5) Uani 1 1 d . . . . .
C20 C 0.6643(2) 0.5005(3) 0.29667(16) 0.0301(6) Uani 1 1 d . . . . .
H20 H 0.634162 0.427144 0.258863 0.036 Uiso 1 1 calc R . . . .
C21 C 0.6821(2) 0.4676(3) 0.37177(17) 0.0335(7) Uani 1 1 d . . . . .
H21 H 0.665757 0.371641 0.384776 0.040 Uiso 1 1 calc R . . . .
C22 C 0.72445(19) 0.5779(3) 0.42749(15) 0.0251(6) Uani 1 1 d . . . . .
H22 H 0.734588 0.556977 0.477923 0.030 Uiso 1 1 calc R . . . .
C23 C 0.75236(16) 0.7204(3) 0.40965(13) 0.0181(5) Uani 1 1 d . . . . .
C24 C 0.79898(17) 0.8344(3) 0.47377(13) 0.0219(5) Uani 1 1 d . . . . .
C25 C 0.73551(15) 0.7502(3) 0.33351(12) 0.0158(5) Uani 1 1 d . . . . .
N1 N 0.05260(16) 0.9751(3) 0.38263(13) 0.0337(6) Uani 1 1 d . . . . .
H1A H 0.084431 1.001441 0.429492 0.040 Uiso 1 1 calc R . . . .
N2 N 0.01027(16) 0.9397(3) 0.26171(13) 0.0305(5) Uani 1 1 d . . . . .
O1 O 0.59093(12) 0.6383(2) 0.14437(10) 0.0285(4) Uani 1 1 d . . . . .
O2 O 0.73439(12) 0.6936(2) 0.17364(10) 0.0272(4) Uani 1 1 d . . . . .
O3 O 0.76531(11) 0.89017(19) 0.31563(9) 0.0192(4) Uani 1 1 d . . . . .
O4 O 0.86622(14) 0.9068(3) 0.47719(11) 0.0401(6) Uani 1 1 d . . . . .
O5 O 0.76677(12) 0.8457(2) 0.52363(10) 0.0273(4) Uani 1 1 d . . . . .
O6 O 0.56305(12) 0.6896(2) -0.09822(10) 0.0253(4) Uani 1 1 d . . . . .
O7 O 0.46707(11) 0.6352(2) -0.04808(9) 0.0192(4) Uani 1 1 d . . . . .
O8 O 0.30836(15) 0.8513(2) -0.04724(11) 0.0346(5) Uani 1 1 d . . . . .
O9 O 0.27498(12) 0.6253(2) -0.10978(10) 0.0236(4) Uani 1 1 d . . . . .
O1W O 0.61274(15) 0.3782(2) -0.06202(11) 0.0350(5) Uani 1 1 d . . . . .
H1WA H 0.558558 0.357376 -0.092883 0.042 Uiso 1 1 d R . . . .
H1WB H 0.640208 0.292106 -0.046093 0.042 Uiso 1 1 d R . . . .
O2W O 0.59828(16) 0.8796(2) 0.03830(12) 0.0362(5) Uani 1 1 d . . . . .
H2WA H 0.576885 0.891564 0.071460 0.043 Uiso 1 1 d R . . . .
H2WB H 0.624345 0.964174 0.036030 0.043 Uiso 1 1 d R . . . .

loop_
_atom_site_aniso_label
_atom_site_aniso_U_11
_atom_site_aniso_U_22
_atom_site_aniso_U_33
_atom_site_aniso_U_23
_atom_site_aniso_U_13
_atom_site_aniso_U_12
Nd1 0.01565(7) 0.01594(7) 0.01176(7) 0.00125(5) 0.00508(5) -0.00007(5)
C1 0.0227(14) 0.0461(19) 0.0294(15) -0.0018(13) 0.0061(12) -0.0038(13)
C2 0.0229(14) 0.0481(19) 0.0286(15) -0.0001(13) 0.0115(12) -0.0030(12)
C3 0.0200(13) 0.0417(17) 0.0254(14) -0.0037(12) 0.0077(11) -0.0039(12)
C4 0.0275(15) 0.0505(19) 0.0231(14) -0.0009(13) 0.0101(12) -0.0036(13)
C5 0.0371(18) 0.082(3) 0.0282(16) -0.0005(17) 0.0149(14) 0.0125(18)
C6 0.0331(17) 0.078(3) 0.0218(15) -0.0015(15) 0.0061(13) 0.0048(17)
C7 0.0304(16) 0.065(2) 0.0283(16) 0.0009(15) 0.0137(13) -0.0054(15)
C8 0.062(3) 0.159(5) 0.051(2) 0.045(3) 0.043(2) 0.053(3)
C9 0.048(2) 0.145(5) 0.043(2) 0.044(2) 0.0281(19) 0.042(3)
C10 0.0179(12) 0.0205(13) 0.0241(12) 0.0082(10) 0.0099(10) 0.0071(10)
C11 0.0196(12) 0.0146(12) 0.0163(11) 0.0001(9) 0.0077(9) -0.0004(9)
C12 0.0175(12) 0.0185(12) 0.0222(12) 0.0039(9) 0.0076(10) 0.0024(9)
C13 0.0230(12) 0.0142(12) 0.0109(10) 0.0015(9) 0.0029(9) 0.0001(9)
C14 0.0287(14) 0.0235(14) 0.0190(12) 0.0070(10) 0.0127(10) 0.0016(11)
C15 0.0207(13) 0.0277(14) 0.0234(13) 0.0053(10) 0.0126(11) 0.0032(10)
C16 0.0200(12) 0.0166(12) 0.0137(11) 0.0007(9) 0.0047(9) -0.0004(9)
C17 0.0201(12) 0.0137(11) 0.0132(10) -0.0006(9) 0.0044(9) 0.0006(9)
C18 0.0282(14) 0.0201(13) 0.0157(11) -0.0029(10) 0.0092(10) -0.0038(10)
C19 0.0249(13) 0.0207(12) 0.0147(11) 0.0002(9) 0.0085(10) 0.0013(10)
C20 0.0440(17) 0.0227(14) 0.0269(14) -0.0051(11) 0.0181(13) -0.0094(12)
C21 0.0499(19) 0.0220(14) 0.0345(16) 0.0057(12) 0.0235(14) -0.0059(13)
C22 0.0364(15) 0.0246(14) 0.0192(12) 0.0078(10) 0.0165(11) 0.0047(11)
C23 0.0179(11) 0.0227(13) 0.0149(11) 0.0019(9) 0.0080(9) 0.0036(9)
C24 0.0220(13) 0.0288(14) 0.0143(11) 0.0019(10) 0.0070(10) 0.0054(10)
C25 0.0156(11) 0.0166(11) 0.0146(10) 0.0034(9) 0.0056(9) 0.0014(9)
N1 0.0249(12) 0.0492(16) 0.0221(12) -0.0050(11) 0.0051(10) -0.0056(11)
N2 0.0200(11) 0.0471(16) 0.0220(12) -0.0017(10) 0.0063(9) -0.0020(10)
O1 0.0248(10) 0.0428(12) 0.0181(9) -0.0059(8) 0.0090(8) -0.0071(9)
O2 0.0285(10) 0.0359(11) 0.0182(9) -0.0054(8) 0.0107(8) -0.0076(8)
O3 0.0183(9) 0.0184(9) 0.0163(8) 0.0064(7) 0.0029(7) -0.0003(7)
O4 0.0353(12) 0.0649(17) 0.0239(10) -0.0144(9) 0.0161(9) -0.0223(10)
O5 0.0214(9) 0.0433(12) 0.0197(9) -0.0074(8) 0.0112(8) 0.0020(8)
O6 0.0192(9) 0.0355(11) 0.0222(9) 0.0099(8) 0.0098(7) 0.0067(8)
O7 0.0188(9) 0.0198(9) 0.0167(8) 0.0048(7) 0.0054(7) -0.0012(7)
O8 0.0617(14) 0.0236(10) 0.0324(11) 0.0033(9) 0.0333(11) 0.0076(10)
O9 0.0201(9) 0.0213(9) 0.0278(10) 0.0085(7) 0.0084(8) 0.0002(7)
O1W 0.0533(14) 0.0269(11) 0.0268(10) -0.0008(8) 0.0186(10) 0.0086(9)
O2W 0.0518(13) 0.0215(10) 0.0383(12) -0.0057(9) 0.0218(10) -0.0062(9)

loop_
_atom_type_symbol
_atom_type_description
_atom_type_scat_dispersion_real
_atom_type_scat_dispersion_imag
_atom_type_scat_source
C C 0.0033 0.0016 'International Tables Vol C Tables 4.2.6.8 and 6.1.1.4'
H H 0.0000 0.0000 'International Tables Vol C Tables 4.2.6.8 and 6.1.1.4'
N N 0.0061 0.0033 'International Tables Vol C Tables 4.2.6.8 and 6.1.1.4'
Nd Nd -0.1943 3.0179 'International Tables Vol C Tables 4.2.6.8 and 6.1.1.4'
O O 0.0106 0.0060 'International Tables Vol C Tables 4.2.6.8 and 6.1.1.4'

loop_
_geom_angle_atom_site_label_1
_geom_angle_atom_site_label_2
_geom_angle_atom_site_label_3
_geom_angle
_geom_angle_site_symmetry_1
_geom_angle_site_symmetry_3
_geom_angle_publ_flag
O1 Nd1 O2 51.35(6) . . ?
O1 Nd1 O6 129.38(6) . . ?
O1 Nd1 O7 69.43(6) . 3_665 ?
O1 Nd1 O7 84.91(6) . . ?
O1 Nd1 O1W 138.60(7) . . ?
O1 Nd1 O2W 71.26(7) . . ?
O5 Nd1 O1 129.75(6) 4_575 . ?
O5 Nd1 O2 78.90(6) 4_575 . ?
O5 Nd1 O6 81.45(6) 4_575 . ?
O5 Nd1 O7 132.54(6) 4_575 . ?
O5 Nd1 O7 146.24(6) 4_575 3_665 ?
O5 Nd1 O9 82.83(6) 4_575 3_665 ?
O5 Nd1 O1W 86.20(7) 4_575 . ?
O5 Nd1 O2W 89.35(7) 4_575 . ?
O6 Nd1 O2 138.15(6) . . ?
O6 Nd1 O7 51.59(5) . . ?
O6 Nd1 O7 108.07(5) . 3_665 ?
O6 Nd1 O1W 67.20(6) . . ?
O6 Nd1 O2W 70.61(6) . . ?
O7 Nd1 O2 129.91(6) . . ?
O7 Nd1 O2 108.79(5) 3_665 . ?
O7 Nd1 O7 68.17(6) . 3_665 ?
O7 Nd1 O2W 70.68(6) . . ?
O9 Nd1 O1 87.92(7) 3_665 . ?
O9 Nd1 O2 72.57(6) 3_665 . ?
O9 Nd1 O6 140.44(6) 3_665 . ?
O9 Nd1 O7 69.22(6) 3_665 3_665 ?
O9 Nd1 O7 136.58(6) 3_665 . ?
O9 Nd1 O1W 75.73(6) 3_665 . ?
O9 Nd1 O2W 145.13(6) 3_665 . ?
O1W Nd1 O2 146.32(6) . . ?
O1W Nd1 O7 81.87(6) . . ?
O1W Nd1 O7 69.23(6) . 3_665 ?
O1W Nd1 O2W 137.77(6) . . ?
O2W Nd1 O2 72.58(6) . . ?
O2W Nd1 O7 124.41(6) . 3_665 ?
N1 C1 H1 125.8 . . ?
N1 C1 N2 108.5(3) . . ?
N2 C1 H1 125.8 . . ?
C3 C2 H2 126.4 . . ?
C3 C2 N1 107.2(3) . . ?
N1 C2 H2 126.4 . . ?
C2 C3 H3 126.5 . . ?
C2 C3 N2 106.9(2) . . ?
N2 C3 H3 126.5 . . ?
C5 C4 N2 119.6(3) . . ?
C9 C4 C5 120.0(3) . . ?
C9 C4 N2 120.4(3) . . ?
C4 C5 H5 120.0 . . ?
C4 C5 C6 119.9(3) . . ?
C6 C5 H5 120.0 . . ?
C5 C6 H6 119.1 . . ?
C7 C6 C5 121.8(3) . . ?
C7 C6 H6 119.1 . . ?
C6 C7 C7 121.4(4) . 3_575 ?
C6 C7 C8 117.3(3) . . ?
C8 C7 C7 121.3(4) . 3_575 ?
C7 C8 H8 119.2 . . ?
C7 C8 C9 121.6(4) . . ?
C9 C8 H8 119.2 . . ?
C4 C9 C8 119.4(3) . . ?
C4 C9 H9 120.3 . . ?
C8 C9 H9 120.3 . . ?
O8 C10 C11 116.8(2) . . ?
O8 C10 O9 125.0(2) . . ?
O9 C10 C11 118.2(2) . . ?
C12 C11 C10 117.6(2) . . ?
C12 C11 C16 119.9(2) . . ?
C16 C11 C10 122.3(2) . . ?
C11 C12 H12 120.0 . . ?
C13 C12 C11 120.1(2) . . ?
C13 C12 H12 120.0 . . ?
C14 C13 C12 121.0(2) . . ?
C14 C13 O3 123.4(2) . 3_675 ?
O3 C13 C12 115.7(2) 3_675 . ?
C13 C14 H14 120.4 . . ?
C13 C14 C15 119.1(2) . . ?
C15 C14 H14 120.4 . . ?
C14 C15 H15 119.6 . . ?
C14 C15 C16 120.9(2) . . ?
C16 C15 H15 119.6 . . ?
C11 C16 C15 119.0(2) . . ?
C11 C16 C17 122.9(2) . . ?
C15 C16 C17 118.0(2) . . ?
O6 C17 C16 120.0(2) . . ?
O6 C17 O7 120.6(2) . . ?
O7 C17 C16 119.3(2) . . ?
O1 C18 C19 117.2(2) . . ?
O2 C18 C19 121.0(2) . . ?
O2 C18 O1 121.6(2) . . ?
C20 C19 C18 117.0(2) . . ?
C20 C19 C25 118.9(2) . . ?
C25 C19 C18 124.0(2) . . ?
C19 C20 H20 119.5 . . ?
C21 C20 C19 121.1(3) . . ?
C21 C20 H20 119.5 . . ?
C20 C21 H21 120.3 . . ?
C20 C21 C22 119.5(3) . . ?
C22 C21 H21 120.3 . . ?
C21 C22 H22 119.4 . . ?
C21 C22 C23 121.2(2) . . ?
C23 C22 H22 119.4 . . ?
C22 C23 C24 118.1(2) . . ?
C22 C23 C25 118.4(2) . . ?
C25 C23 C24 123.4(2) . . ?
O4 C24 C23 120.1(2) . . ?
O4 C24 O5 123.8(2) . . ?
O5 C24 C23 116.1(2) . . ?
C19 C25 C23 120.8(2) . . ?
O3 C25 C19 120.4(2) . . ?
O3 C25 C23 118.8(2) . . ?
C1 N1 C2 109.2(2) . . ?
C1 N1 H1A 125.4 . . ?
C2 N1 H1A 125.4 . . ?
C1 N2 C3 108.2(2) . . ?
C1 N2 C4 125.2(3) . . ?
C3 N2 C4 126.2(2) . . ?
C18 O1 Nd1 95.04(15) . . ?
C18 O2 Nd1 89.38(14) . . ?
C13 O3 C25 117.62(18) 3_675 . ?
C24 O5 Nd1 141.76(16) . 4_576 ?
C17 O6 Nd1 94.10(14) . . ?
Nd1 O7 Nd1 111.84(6) . 3_665 ?
C17 O7 Nd1 140.14(15) . 3_665 ?
C17 O7 Nd1 91.25(13) . . ?
C10 O9 Nd1 122.39(15) . 3_665 ?
Nd1 O1W H1WA 116.6 . . ?
Nd1 O1W H1WB 117.5 . . ?
H1WA O1W H1WB 107.7 . . ?
Nd1 O2W H2WA 106.9 . . ?
Nd1 O2W H2WB 135.2 . . ?
H2WA O2W H2WB 107.7 . . ?

loop_
_geom_bond_atom_site_label_1
_geom_bond_atom_site_label_2
_geom_bond_distance
_geom_bond_site_symmetry_2
_geom_bond_publ_flag
Nd1 O1 2.4809(18) . ?
Nd1 O2 2.6109(17) . ?
Nd1 O5 2.3469(18) 4_575 ?
Nd1 O6 2.5099(17) . ?
Nd1 O7 2.5427(16) . ?
Nd1 O7 2.5888(17) 3_665 ?
Nd1 O9 2.4041(17) 3_665 ?
Nd1 O1W 2.5321(19) . ?
Nd1 O2W 2.5648(19) . ?
C1 H1 0.9300 . ?
C1 N1 1.313(4) . ?
C1 N2 1.337(3) . ?
C2 H2 0.9300 . ?
C2 C3 1.346(4) . ?
C2 N1 1.370(4) . ?
C3 H3 0.9300 . ?
C3 N2 1.377(4) . ?
C4 C5 1.373(4) . ?
C4 C9 1.359(5) . ?
C4 N2 1.444(4) . ?
C5 H5 0.9300 . ?
C5 C6 1.381(4) . ?
C6 H6 0.9300 . ?
C6 C7 1.371(5) . ?
C7 C7 1.513(6) 3_575 ?
C7 C8 1.380(5) . ?
C8 H8 0.9300 . ?
C8 C9 1.398(5) . ?
C9 H9 0.9300 . ?
C10 C11 1.511(3) . ?
C10 O8 1.246(3) . ?
C10 O9 1.261(3) . ?
C11 C12 1.390(3) . ?
C11 C16 1.391(3) . ?
C12 H12 0.9300 . ?
C12 C13 1.386(3) . ?
C13 C14 1.381(3) . ?
C13 O3 1.384(3) 3_675 ?
C14 H14 0.9300 . ?
C14 C15 1.383(3) . ?
C15 H15 0.9300 . ?
C15 C16 1.408(3) . ?
C16 C17 1.494(3) . ?
C17 O6 1.239(3) . ?
C17 O7 1.293(3) . ?
C18 C19 1.502(3) . ?
C18 O1 1.273(3) . ?
C18 O2 1.259(3) . ?
C19 C20 1.389(4) . ?
C19 C25 1.391(3) . ?
C20 H20 0.9300 . ?
C20 C21 1.377(4) . ?
C21 H21 0.9300 . ?
C21 C22 1.377(4) . ?
C22 H22 0.9300 . ?
C22 C23 1.394(3) . ?
C23 C24 1.505(3) . ?
C23 C25 1.395(3) . ?
C24 O4 1.234(3) . ?
C24 O5 1.273(3) . ?
C25 O3 1.390(3) . ?
N1 H1A 0.8600 . ?
O1W H1WA 0.8499 . ?
O1W H1WB 0.8501 . ?
O2W H2WA 0.8500 . ?
O2W H2WB 0.8500 . ?

loop_
_geom_hbond_atom_site_label_D
_geom_hbond_atom_site_label_H
_geom_hbond_atom_site_label_A
_geom_hbond_distance_DH
_geom_hbond_distance_HA
_geom_hbond_distance_DA
_geom_hbond_angle_DHA
_geom_hbond_site_symmetry_A
_geom_hbond_publ_flag
C1 H1 O2 0.93 2.59 3.511(4) 171.8 2_655 yes
C1 H1 O9 0.93 2.57 3.108(3) 117.6 4_576 yes
C2 H2 O3 0.93 2.54 3.073(3) 117.1 1_455 yes
C2 H2 O4 0.93 2.51 3.395(4) 159.5 1_455 yes
C3 H3 O2 0.93 2.61 3.530(3) 169.9 1_455 yes
C14 H14 O6 0.93 2.65 3.578(3) 175.2 2_654 yes
O1W H1WA O1 0.85 2.21 3.017(3) 159.1 3_665 yes
O1W H1WB O8 0.85 2.04 2.769(3) 143.0 3_665 yes
O2W H2WB O8 0.85 1.88 2.726(3) 171.3 3_675 yes

loop_
_geom_torsion_atom_site_label_1
_geom_torsion_atom_site_label_2
_geom_torsion_atom_site_label_3
_geom_torsion_atom_site_label_4
_geom_torsion
_geom_torsion_site_symmetry_1
_geom_torsion_site_symmetry_2
_geom_torsion_site_symmetry_3
_geom_torsion_site_symmetry_4
_geom_torsion_publ_flag
C2 C3 N2 C1 0.2(3) . . . . ?
C2 C3 N2 C4 -173.7(3) . . . . ?
C3 C2 N1 C1 0.3(4) . . . . ?
C4 C5 C6 C7 0.7(6) . . . . ?
C5 C4 C9 C8 -1.2(7) . . . . ?
C5 C4 N2 C1 -123.3(4) . . . . ?
C5 C4 N2 C3 49.5(5) . . . . ?
C5 C6 C7 C7 -179.9(4) . . . 3_575 ?
C5 C6 C7 C8 -2.2(6) . . . . ?
C6 C7 C8 C9 2.1(7) . . . . ?
C7 C7 C8 C9 179.8(5) 3_575 . . . ?
C7 C8 C9 C4 -0.5(8) . . . . ?
C9 C4 C5 C6 1.1(6) . . . . ?
C9 C4 N2 C1 53.4(5) . . . . ?
C9 C4 N2 C3 -133.8(4) . . . . ?
C10 C11 C12 C13 172.9(2) . . . . ?
C10 C11 C16 C15 -173.6(2) . . . . ?
C10 C11 C16 C17 3.9(4) . . . . ?
C11 C10 O9 Nd1 103.2(2) . . . 3_665 ?
C11 C12 C13 C14 1.8(4) . . . . ?
C11 C12 C13 O3 -179.5(2) . . . 3_675 ?
C11 C16 C17 O6 -178.1(2) . . . . ?
C11 C16 C17 O7 -1.0(3) . . . . ?
C12 C11 C16 C15 1.2(4) . . . . ?
C12 C11 C16 C17 178.8(2) . . . . ?
C12 C13 C14 C15 -0.3(4) . . . . ?
C13 C14 C15 C16 -0.6(4) . . . . ?
C14 C15 C16 C11 0.2(4) . . . . ?
C14 C15 C16 C17 -177.5(2) . . . . ?
C15 C16 C17 O6 -0.5(3) . . . . ?
C15 C16 C17 O7 176.5(2) . . . . ?
C16 C11 C12 C13 -2.2(4) . . . . ?
C16 C17 O6 Nd1 160.74(18) . . . . ?
C16 C17 O7 Nd1 -161.01(18) . . . . ?
C16 C17 O7 Nd1 71.6(3) . . . 3_665 ?
C18 C19 C20 C21 177.4(3) . . . . ?
C18 C19 C25 C23 -178.7(2) . . . . ?
C18 C19 C25 O3 0.7(4) . . . . ?
C19 C18 O1 Nd1 -157.38(19) . . . . ?
C19 C18 O2 Nd1 158.1(2) . . . . ?
C19 C20 C21 C22 1.8(5) . . . . ?
C19 C25 O3 C13 59.7(3) . . . 3_675 ?
C20 C19 C25 C23 -1.5(4) . . . . ?
C20 C19 C25 O3 177.9(2) . . . . ?
C20 C21 C22 C23 -2.2(4) . . . . ?
C21 C22 C23 C24 -179.4(3) . . . . ?
C21 C22 C23 C25 0.8(4) . . . . ?
C22 C23 C24 O4 137.5(3) . . . . ?
C22 C23 C24 O5 -40.2(3) . . . . ?
C22 C23 C25 C19 1.1(4) . . . . ?
C22 C23 C25 O3 -178.3(2) . . . . ?
C23 C24 O5 Nd1 -60.6(4) . . . 4_576 ?
C23 C25 O3 C13 -120.9(2) . . . 3_675 ?
C24 C23 C25 C19 -178.7(2) . . . . ?
C24 C23 C25 O3 1.9(3) . . . . ?
C25 C19 C20 C21 0.0(4) . . . . ?
C25 C23 C24 O4 -42.7(4) . . . . ?
C25 C23 C24 O5 139.6(2) . . . . ?
N1 C1 N2 C3 0.0(4) . . . . ?
N1 C1 N2 C4 173.9(3) . . . . ?
N1 C2 C3 N2 -0.3(3) . . . . ?
N2 C1 N1 C2 -0.2(4) . . . . ?
N2 C4 C5 C6 177.8(3) . . . . ?
N2 C4 C9 C8 -177.8(4) . . . . ?
O1 C18 C19 C20 52.0(3) . . . . ?
O1 C18 C19 C25 -130.8(3) . . . . ?
O1 C18 O2 Nd1 -16.3(3) . . . . ?
O2 C18 C19 C20 -122.7(3) . . . . ?
O2 C18 C19 C25 54.5(4) . . . . ?
O2 C18 O1 Nd1 17.3(3) . . . . ?
O3 C13 C14 C15 -178.9(2) 3_675 . . . ?
O4 C24 O5 Nd1 121.8(3) . . . 4_576 ?
O6 C17 O7 Nd1 -111.3(2) . . . 3_665 ?
O6 C17 O7 Nd1 16.0(2) . . . . ?
O7 C17 O6 Nd1 -16.3(2) . . . . ?
O8 C10 C11 C12 -77.1(3) . . . . ?
O8 C10 C11 C16 97.9(3) . . . . ?
O8 C10 O9 Nd1 -78.1(3) . . . 3_665 ?
O9 C10 C11 C12 101.7(3) . . . . ?
O9 C10 C11 C16 -83.3(3) . . . . ?
